data_4123821
loop_
_publ_author_name
'Schmidt, Valerie A.'
'Hoyt, Jordan M.'
'Margulieux, Grant W.'
'Chirik, Paul J.'

_publ_section_title
;
 Cobalt-Catalyzed [2\p + 2\p] Cycloadditions of Alkenes: Scope, Mechanism,
 and Elucidation of Electronic Structure of Catalytic Intermediates.
;
_journal_issue 24
_journal_name_full 'Journal of the American Chemical Society'
_journal_page_first 7903
_journal_page_last 7914
_journal_paper_doi 10.1021/jacs.5b04034
_journal_volume 137
_journal_year 2015
_chemical_formula_sum 'C51 H67 Co N5'
_chemical_formula_weight 809.02
_chemical_name_systematic
;
 ?
;
_space_group_crystal_system monoclinic
_space_group_IT_number 14
_space_group_name_Hall '-P 2ybc'
_space_group_name_H-M_alt 'P 1 21/c 1'
_symmetry_space_group_name_Hall '-P 2ybc'
_symmetry_space_group_name_H-M 'P 1 21/c 1'
_atom_sites_solution_hydrogens geom
_audit_creation_method SHELXL-2014
_cell_angle_alpha 90
_cell_angle_beta 109.228(2)
_cell_angle_gamma 90
_cell_formula_units_Z 4
_cell_length_a 16.6004(5)
_cell_length_b 26.8286(8)
_cell_length_c 11.5360(3)
_cell_measurement_reflns_used 9874
_cell_measurement_temperature 100(2)
_cell_measurement_theta_max 66.68
_cell_measurement_theta_min 3.27
_cell_volume 4851.1(2)
_computing_cell_refinement 'Bruker SAINT'
_computing_data_collection 'Bruker APEX2'
_computing_data_reduction 'Bruker SAINT'
_computing_molecular_graphics 'Bruker SHELXTL'
_computing_publication_material 'Bruker SHELXTL'
_computing_structure_refinement 'SHELXL-2014 (Sheldrick 2014)'
_computing_structure_solution 'SHELXS-97 (Sheldrick 2008)'
_diffrn_ambient_temperature 100(2)
_diffrn_measured_fraction_theta_full 'ACTA 50'
_diffrn_measured_fraction_theta_max 0.987
_diffrn_measurement_device_type 'Bruker APEX-II CCD'
_diffrn_measurement_method '\f and \w scans'
_diffrn_radiation_type CuK\a
_diffrn_radiation_wavelength 1.54178
_diffrn_reflns_av_R_equivalents 0.0447
_diffrn_reflns_av_unetI/netI 0.0497
_diffrn_reflns_laue_measured_fraction_full 'ACTA 50'
_diffrn_reflns_laue_measured_fraction_max 0.987
_diffrn_reflns_limit_h_max 19
_diffrn_reflns_limit_h_min -19
_diffrn_reflns_limit_k_max 31
_diffrn_reflns_limit_k_min -24
_diffrn_reflns_limit_l_max 13
_diffrn_reflns_limit_l_min -13
_diffrn_reflns_number 29075
_diffrn_reflns_point_group_measured_fraction_full 0.967
_diffrn_reflns_point_group_measured_fraction_max 0.987
_diffrn_reflns_theta_full 67.679
_diffrn_reflns_theta_max 66.777
_diffrn_reflns_theta_min 2.819
_exptl_absorpt_coefficient_mu 3.042
_exptl_absorpt_correction_T_max 0.7528
_exptl_absorpt_correction_T_min 0.5984
_exptl_absorpt_correction_type multi-scan
_exptl_absorpt_process_details 'SADABS v21014/5 (BRUKER AXS)'
_exptl_crystal_colour black
_exptl_crystal_density_diffrn 1.108
_exptl_crystal_description shard
_exptl_crystal_F_000 1740
_exptl_crystal_size_max 0.251
_exptl_crystal_size_mid 0.112
_exptl_crystal_size_min 0.081
_refine_diff_density_max 0.528
_refine_diff_density_min -0.329
_refine_diff_density_rms 0.054
_refine_ls_extinction_method none
_refine_ls_goodness_of_fit_ref 1.044
_refine_ls_hydrogen_treatment constr
_refine_ls_matrix_type full
_refine_ls_number_parameters 516
_refine_ls_number_reflns 8484
_refine_ls_number_restraints 0
_refine_ls_restrained_S_all 1.044
_refine_ls_R_factor_all 0.0694
_refine_ls_R_factor_gt 0.0520
_refine_ls_shift/su_max 0.001
_refine_ls_shift/su_mean 0.000
_refine_ls_structure_factor_coef Fsqd
_refine_ls_weighting_details 'w=1/[\s^2^(Fo^2^)+(0.0585P)^2^+2.9944P] where P=(Fo^2^+2Fc^2^)/3'
_refine_ls_weighting_scheme calc
_refine_ls_wR_factor_gt 0.1220
_refine_ls_wR_factor_ref 0.1305
_reflns_Friedel_coverage 0.000
_reflns_number_gt 6657
_reflns_number_total 8484
_reflns_threshold_expression 'I > 2\s(I)'
_cod_data_source_file ja5b04034_si_002.cif
_cod_data_source_block vas8_TricPDICoN2
_cod_depositor_comments 'Adding full bibliography for 4123821--4123825.cif.'
_cod_database_code 4123821
_shelx_space_group_comment
;
The symmetry employed for this shelxl refinement is uniquely defined
by the following loop, which should always be used as a source of
symmetry information in preference to the above space-group names.
They are only intended as comments.
;
_shelxl_version_number 2014-3

loop_
_space_group_symop_operation_xyz
'x, y, z'
'-x, y+1/2, -z+1/2'
'-x, -y, -z'
'x, -y-1/2, z-1/2'

loop_
_atom_site_label
_atom_site_type_symbol
_atom_site_fract_x
_atom_site_fract_y
_atom_site_fract_z
_atom_site_U_iso_or_equiv
_atom_site_adp_type
_atom_site_occupancy
_atom_site_site_symmetry_order
_atom_site_calc_flag
_atom_site_refinement_flags_posn
_atom_site_refinement_flags_adp
C1 C 0.60839(17) 0.12730(10) 0.3772(2) 0.0298(6) Uani 1 1 d . .
H1A H 0.6095 0.1638 0.3759 0.045 Uiso 1 1 calc R U
H1B H 0.6345 0.1155 0.4618 0.045 Uiso 1 1 calc R U
H1C H 0.5492 0.1157 0.3451 0.045 Uiso 1 1 calc R U
C2 C 0.65732(16) 0.10726(9) 0.2991(2) 0.0239(6) Uani 1 1 d . .
C3 C 0.70086(15) 0.06025(9) 0.3221(2) 0.0229(5) Uani 1 1 d . .
C4 C 0.70487(16) 0.02408(10) 0.4097(2) 0.0269(6) Uani 1 1 d . .
H4 H 0.6767 0.0290 0.4684 0.032 Uiso 1 1 calc R U
C5 C 0.75068(17) -0.01955(10) 0.4106(2) 0.0301(6) Uani 1 1 d . .
H5 H 0.7544 -0.0443 0.4710 0.036 Uiso 1 1 calc R U
C6 C 0.79092(16) -0.02711(10) 0.3238(2) 0.0263(6) Uani 1 1 d . .
H6 H 0.8221 -0.0569 0.3246 0.032 Uiso 1 1 calc R U
C7 C 0.78511(15) 0.00945(9) 0.2352(2) 0.0232(6) Uani 1 1 d . .
C8 C 0.81818(15) 0.01072(9) 0.1354(2) 0.0224(5) Uani 1 1 d . .
C9 C 0.86716(17) -0.03074(10) 0.1041(3) 0.0295(6) Uani 1 1 d . .
H9A H 0.8378 -0.0418 0.0198 0.044 Uiso 1 1 calc R U
H9B H 0.8714 -0.0586 0.1608 0.044 Uiso 1 1 calc R U
H9C H 0.9245 -0.0191 0.1113 0.044 Uiso 1 1 calc R U
C10 C 0.83382(15) 0.06149(9) -0.0265(2) 0.0212(5) Uani 1 1 d . .
C11 C 0.78391(16) 0.05355(9) -0.1487(2) 0.0242(6) Uani 1 1 d . .
C12 C 0.81976(16) 0.06330(9) -0.2399(2) 0.0261(6) Uani 1 1 d . .
H12 H 0.7867 0.0571 -0.3230 0.031 Uiso 1 1 calc R U
C13 C 0.90189(16) 0.08170(9) -0.2138(2) 0.0223(5) Uani 1 1 d . .
C14 C 0.94847(16) 0.09037(9) -0.0915(2) 0.0233(6) Uani 1 1 d . .
H14 H 1.0043 0.1039 -0.0721 0.028 Uiso 1 1 calc R U
C15 C 0.91722(15) 0.08019(9) 0.0043(2) 0.0213(5) Uani 1 1 d . .
C16 C 0.97210(16) 0.09010(9) 0.1354(2) 0.0248(6) Uani 1 1 d . .
H16 H 0.9433 0.0751 0.1907 0.030 Uiso 1 1 calc R U
C17 C 0.98730(19) 0.14534(10) 0.1677(3) 0.0349(7) Uani 1 1 d . .
H17A H 0.9383 0.1598 0.1867 0.042 Uiso 1 1 calc R U
H17B H 0.9956 0.1641 0.0986 0.042 Uiso 1 1 calc R U
C18 C 1.06826(19) 0.14717(11) 0.2807(3) 0.0411(8) Uani 1 1 d . .
H18A H 1.1082 0.1727 0.2697 0.049 Uiso 1 1 calc R U
H18B H 1.0538 0.1555 0.3551 0.049 Uiso 1 1 calc R U
C19 C 1.10849(19) 0.09544(11) 0.2929(3) 0.0402(7) Uani 1 1 d . .
H19A H 1.1704 0.0980 0.3065 0.048 Uiso 1 1 calc R U
H19B H 1.1000 0.0771 0.3624 0.048 Uiso 1 1 calc R U
C20 C 1.06338(17) 0.06949(11) 0.1730(3) 0.0321(6) Uani 1 1 d . .
H20A H 1.0638 0.0329 0.1841 0.039 Uiso 1 1 calc R U
H20B H 1.0905 0.0776 0.1106 0.039 Uiso 1 1 calc R U
C21 C 0.93902(17) 0.09171(9) -0.3144(2) 0.0252(6) Uani 1 1 d . .
H21 H 0.9969 0.1066 -0.2761 0.030 Uiso 1 1 calc R U
C22 C 0.94833(17) 0.04570(10) -0.3881(2) 0.0299(6) Uani 1 1 d . .
H22A H 0.9969 0.0247 -0.3397 0.036 Uiso 1 1 calc R U
H22B H 0.8956 0.0254 -0.4119 0.036 Uiso 1 1 calc R U
C23 C 0.96432(19) 0.06714(11) -0.5011(3) 0.0368(7) Uani 1 1 d . .
H23A H 0.9391 0.0453 -0.5732 0.044 Uiso 1 1 calc R U
H23B H 1.0263 0.0703 -0.4865 0.044 Uiso 1 1 calc R U
C24 C 0.9217(2) 0.11844(11) -0.5226(3) 0.0408(7) Uani 1 1 d . .
H24A H 0.8747 0.1192 -0.6021 0.049 Uiso 1 1 calc R U
H24B H 0.9637 0.1446 -0.5230 0.049 Uiso 1 1 calc R U
C25 C 0.88717(18) 0.12671(11) -0.4162(2) 0.0323(6) Uani 1 1 d . .
H25A H 0.8951 0.1618 -0.3883 0.039 Uiso 1 1 calc R U
H25B H 0.8257 0.1184 -0.4415 0.039 Uiso 1 1 calc R U
C26 C 0.69344(17) 0.03395(11) -0.1848(3) 0.0332(7) Uani 1 1 d . .
H26 H 0.6774 0.0315 -0.1087 0.040 Uiso 1 1 calc R U
C27 C 0.62586(18) 0.06610(14) -0.2781(3) 0.0479(9) Uani 1 1 d . .
H27A H 0.6079 0.0942 -0.2365 0.057 Uiso 1 1 calc R U
H27B H 0.6485 0.0797 -0.3410 0.057 Uiso 1 1 calc R U
C28 C 0.5518(2) 0.03097(19) -0.3358(4) 0.0773(14) Uani 1 1 d . .
H28A H 0.5052 0.0373 -0.3017 0.093 Uiso 1 1 calc R U
H28B H 0.5292 0.0362 -0.4258 0.093 Uiso 1 1 calc R U
C29 C 0.5833(3) -0.02074(18) -0.3083(4) 0.0774(14) Uani 1 1 d . .
H29A H 0.5694 -0.0405 -0.3849 0.093 Uiso 1 1 calc R U
H29B H 0.5566 -0.0369 -0.2529 0.093 Uiso 1 1 calc R U
C30 C 0.68000(19) -0.01750(13) -0.2464(3) 0.0457(8) Uani 1 1 d . .
H30A H 0.7099 -0.0199 -0.3076 0.055 Uiso 1 1 calc R U
H30B H 0.7008 -0.0443 -0.1848 0.055 Uiso 1 1 calc R U
C31 C 0.61485(15) 0.17488(9) 0.1569(2) 0.0229(6) Uani 1 1 d . .
C32 C 0.52834(16) 0.16960(10) 0.0882(2) 0.0259(6) Uani 1 1 d . .
C33 C 0.48204(17) 0.21260(10) 0.0430(3) 0.0316(6) Uani 1 1 d . .
H33 H 0.4231 0.2097 -0.0028 0.038 Uiso 1 1 calc R U
C34 C 0.51876(17) 0.25954(10) 0.0624(3) 0.0321(7) Uani 1 1 d . .
C35 C 0.60518(17) 0.26321(10) 0.1277(3) 0.0295(6) Uani 1 1 d . .
H35 H 0.6312 0.2952 0.1400 0.035 Uiso 1 1 calc R U
C36 C 0.65521(16) 0.22145(9) 0.1760(2) 0.0232(6) Uani 1 1 d . .
C37 C 0.74938(16) 0.22570(10) 0.2455(3) 0.0276(6) Uani 1 1 d . .
H37 H 0.7776 0.1962 0.2220 0.033 Uiso 1 1 calc R U
C38 C 0.77238(18) 0.22444(11) 0.3858(3) 0.0348(7) Uani 1 1 d . .
H38A H 0.7792 0.1896 0.4161 0.042 Uiso 1 1 calc R U
H38B H 0.7274 0.2407 0.4112 0.042 Uiso 1 1 calc R U
C39 C 0.85770(19) 0.25324(12) 0.4368(3) 0.0397(7) Uani 1 1 d . .
H39A H 0.8507 0.2829 0.4835 0.048 Uiso 1 1 calc R U
H39B H 0.9025 0.2316 0.4917 0.048 Uiso 1 1 calc R U
C40 C 0.88158(18) 0.26873(11) 0.3251(3) 0.0354(7) Uani 1 1 d . .
H40A H 0.9111 0.3014 0.3386 0.042 Uiso 1 1 calc R U
H40B H 0.9187 0.2435 0.3056 0.042 Uiso 1 1 calc R U
C41 C 0.79584(18) 0.27199(11) 0.2237(3) 0.0336(7) Uani 1 1 d . .
H41A H 0.8027 0.2711 0.1417 0.040 Uiso 1 1 calc R U
H41B H 0.7650 0.3028 0.2311 0.040 Uiso 1 1 calc R U
C42 C 0.46552(19) 0.30563(12) 0.0154(3) 0.0434(8) Uani 1 1 d . .
H42 H 0.5053 0.3346 0.0264 0.052 Uiso 1 1 calc R U
C43 C 0.4075(2) 0.30484(13) -0.1195(3) 0.0539(9) Uani 1 1 d . .
H43A H 0.4403 0.3140 -0.1741 0.065 Uiso 1 1 calc R U
H43B H 0.3831 0.2712 -0.1425 0.065 Uiso 1 1 calc R U
C44 C 0.3385(3) 0.3418(2) -0.1304(5) 0.1008(18) Uani 1 1 d . .
H44A H 0.2823 0.3273 -0.1768 0.121 Uiso 1 1 calc R U
H44B H 0.3475 0.3719 -0.1744 0.121 Uiso 1 1 calc R U
C45 C 0.3415(3) 0.35525(16) -0.0026(5) 0.0844(15) Uani 1 1 d . .
H45A H 0.2840 0.3528 0.0051 0.101 Uiso 1 1 calc R U
H45B H 0.3629 0.3897 0.0179 0.101 Uiso 1 1 calc R U
C46 C 0.4025(2) 0.31767(14) 0.0824(4) 0.0627(11) Uani 1 1 d . .
H46A H 0.4319 0.3325 0.1640 0.075 Uiso 1 1 calc R U
H46B H 0.3715 0.2874 0.0931 0.075 Uiso 1 1 calc R U
C47 C 0.48810(17) 0.11860(11) 0.0568(3) 0.0321(6) Uani 1 1 d . .
H47 H 0.5207 0.0951 0.1228 0.039 Uiso 1 1 calc R U
C48 C 0.4911(2) 0.09829(12) -0.0656(3) 0.0499(9) Uani 1 1 d . .
H48A H 0.4797 0.1252 -0.1277 0.060 Uiso 1 1 calc R U
H48B H 0.5478 0.0837 -0.0556 0.060 Uiso 1 1 calc R U
C49 C 0.4223(2) 0.05856(16) -0.1048(4) 0.0678(12) Uani 1 1 d . .
H49A H 0.3885 0.0624 -0.1927 0.081 Uiso 1 1 calc R U
H49B H 0.4482 0.0249 -0.0920 0.081 Uiso 1 1 calc R U
C50 C 0.3665(3) 0.06547(16) -0.0271(4) 0.0706(12) Uani 1 1 d . .
H50A H 0.3735 0.0372 0.0304 0.085 Uiso 1 1 calc R U
H50B H 0.3058 0.0673 -0.0794 0.085 Uiso 1 1 calc R U
C51 C 0.3937(2) 0.11377(13) 0.0435(4) 0.0510(9) Uani 1 1 d . .
H51A H 0.3859 0.1119 0.1249 0.061 Uiso 1 1 calc R U
H51B H 0.3605 0.1423 -0.0026 0.061 Uiso 1 1 calc R U
N1 N 0.66429(13) 0.13060(7) 0.20061(19) 0.0217(5) Uani 1 1 d . .
N2 N 0.74035(13) 0.05235(7) 0.23634(19) 0.0215(5) Uani 1 1 d . .
N3 N 0.79848(12) 0.05312(7) 0.07025(18) 0.0209(5) Uani 1 1 d . .
N4 N 0.71270(14) 0.14184(8) -0.0056(2) 0.0260(5) Uani 1 1 d . .
N5 N 0.6943(2) 0.16526(12) -0.0848(3) 0.0639(9) Uani 1 1 d . .
Co1 Co 0.73009(2) 0.09856(2) 0.11827(4) 0.02010(12) Uani 1 1 d . .

loop_
_atom_site_aniso_label
_atom_site_aniso_U_11
_atom_site_aniso_U_22
_atom_site_aniso_U_33
_atom_site_aniso_U_23
_atom_site_aniso_U_13
_atom_site_aniso_U_12
C1 0.0329(15) 0.0389(15) 0.0195(15) 0.0003(12) 0.0113(12) -0.0008(12)
C2 0.0222(13) 0.0340(14) 0.0133(14) -0.0029(11) 0.0030(11) -0.0056(10)
C3 0.0216(13) 0.0320(14) 0.0129(13) -0.0015(11) 0.0027(11) -0.0056(10)
C4 0.0278(14) 0.0370(15) 0.0153(14) -0.0005(11) 0.0062(11) -0.0082(11)
C5 0.0345(15) 0.0332(15) 0.0169(15) 0.0053(11) 0.0010(12) -0.0072(12)
C6 0.0248(13) 0.0288(14) 0.0205(15) 0.0010(11) 0.0011(12) -0.0032(11)
C7 0.0210(12) 0.0279(13) 0.0161(14) -0.0009(10) -0.0001(11) -0.0048(10)
C8 0.0178(12) 0.0272(13) 0.0188(14) -0.0021(11) 0.0013(11) -0.0016(10)
C9 0.0265(14) 0.0330(15) 0.0274(16) 0.0001(12) 0.0066(12) 0.0008(11)
C10 0.0249(13) 0.0254(13) 0.0135(14) 0.0004(10) 0.0066(11) 0.0019(10)
C11 0.0243(13) 0.0308(14) 0.0155(14) -0.0008(11) 0.0038(11) -0.0010(11)
C12 0.0294(14) 0.0331(14) 0.0129(14) -0.0022(11) 0.0030(11) -0.0009(11)
C13 0.0271(13) 0.0231(13) 0.0167(14) 0.0005(10) 0.0073(11) 0.0042(10)
C14 0.0218(13) 0.0243(13) 0.0226(15) -0.0012(11) 0.0058(11) -0.0001(10)
C15 0.0244(13) 0.0235(13) 0.0150(14) -0.0010(10) 0.0050(11) 0.0020(10)
C16 0.0251(13) 0.0339(14) 0.0157(14) -0.0001(11) 0.0072(11) -0.0021(11)
C17 0.0438(17) 0.0363(16) 0.0210(16) -0.0059(12) 0.0058(13) 0.0040(13)
C18 0.0451(18) 0.0468(18) 0.0260(18) -0.0066(14) 0.0042(14) -0.0107(14)
C19 0.0295(15) 0.0554(19) 0.0287(18) 0.0005(14) 0.0001(13) -0.0058(14)
C20 0.0321(15) 0.0386(16) 0.0218(16) -0.0002(12) 0.0036(12) 0.0028(12)
C21 0.0266(13) 0.0300(14) 0.0192(15) -0.0018(11) 0.0079(11) 0.0004(11)
C22 0.0291(14) 0.0366(15) 0.0234(16) -0.0052(12) 0.0080(12) 0.0012(12)
C23 0.0337(16) 0.0534(18) 0.0236(17) -0.0062(14) 0.0100(13) 0.0005(13)
C24 0.0528(19) 0.0439(17) 0.0297(18) 0.0031(14) 0.0190(15) -0.0024(15)
C25 0.0383(16) 0.0379(16) 0.0222(16) 0.0030(12) 0.0121(13) 0.0034(13)
C26 0.0258(14) 0.0583(19) 0.0142(15) -0.0057(13) 0.0046(12) -0.0068(13)
C27 0.0243(15) 0.093(3) 0.0227(18) 0.0033(17) 0.0024(13) 0.0043(16)
C28 0.0292(19) 0.143(4) 0.048(3) -0.032(3) -0.0026(18) -0.010(2)
C29 0.063(3) 0.113(4) 0.035(2) 0.009(2) -0.0135(19) -0.051(3)
C30 0.0446(19) 0.065(2) 0.0263(18) -0.0110(15) 0.0100(15) -0.0258(16)
C31 0.0211(13) 0.0332(14) 0.0149(14) -0.0002(11) 0.0066(11) 0.0033(10)
C32 0.0243(13) 0.0347(15) 0.0178(15) 0.0012(11) 0.0055(11) -0.0023(11)
C33 0.0213(13) 0.0466(17) 0.0234(16) 0.0034(13) 0.0024(12) 0.0001(12)
C34 0.0290(15) 0.0382(16) 0.0282(17) 0.0068(13) 0.0081(13) 0.0069(12)
C35 0.0323(15) 0.0298(14) 0.0245(16) 0.0005(12) 0.0068(12) -0.0009(12)
C36 0.0238(13) 0.0306(14) 0.0150(14) -0.0017(11) 0.0060(11) -0.0007(10)
C37 0.0257(14) 0.0279(14) 0.0267(16) -0.0032(11) 0.0054(12) -0.0027(11)
C38 0.0347(16) 0.0392(16) 0.0237(17) 0.0044(13) 0.0006(13) -0.0090(12)
C39 0.0361(16) 0.0456(18) 0.0283(18) 0.0044(14) -0.0018(14) -0.0107(13)
C40 0.0313(15) 0.0384(16) 0.0337(18) -0.0045(13) 0.0071(13) -0.0103(12)
C41 0.0342(15) 0.0445(17) 0.0223(16) -0.0005(13) 0.0098(13) -0.0109(13)
C42 0.0363(17) 0.0400(17) 0.051(2) 0.0081(15) 0.0111(16) 0.0038(14)
C43 0.0365(18) 0.054(2) 0.061(3) 0.0212(18) 0.0018(17) 0.0052(15)
C44 0.076(3) 0.101(4) 0.107(5) 0.019(3) 0.006(3) 0.047(3)
C45 0.065(3) 0.066(3) 0.133(5) 0.028(3) 0.047(3) 0.036(2)
C46 0.061(2) 0.055(2) 0.081(3) 0.007(2) 0.033(2) 0.0207(18)
C47 0.0256(14) 0.0404(16) 0.0252(16) 0.0008(13) 0.0013(12) -0.0062(12)
C48 0.055(2) 0.050(2) 0.049(2) -0.0150(16) 0.0231(18) -0.0203(16)
C49 0.047(2) 0.084(3) 0.071(3) -0.035(2) 0.017(2) -0.025(2)
C50 0.070(3) 0.095(3) 0.050(3) -0.026(2) 0.023(2) -0.051(2)
C51 0.0350(17) 0.057(2) 0.061(2) -0.0090(18) 0.0152(17) -0.0175(15)
N1 0.0209(10) 0.0284(11) 0.0139(11) 0.0008(9) 0.0030(9) -0.0015(9)
N2 0.0231(11) 0.0258(11) 0.0152(12) -0.0002(9) 0.0056(9) -0.0029(9)
N3 0.0192(10) 0.0288(11) 0.0120(11) -0.0018(9) 0.0014(9) -0.0017(9)
N4 0.0359(13) 0.0308(12) 0.0116(12) 0.0072(10) 0.0083(10) 0.0073(10)
N5 0.072(2) 0.063(2) 0.062(2) -0.0053(18) 0.0297(19) -0.0035(17)
Co1 0.0215(2) 0.0257(2) 0.0129(2) 0.00133(17) 0.00544(16) -0.00014(17)

loop_
_atom_type_symbol
_atom_type_description
_atom_type_scat_dispersion_real
_atom_type_scat_dispersion_imag
_atom_type_scat_source
C C 0.0181 0.0091 'International Tables Vol C Tables 4.2.6.8 and 6.1.1.4'
H H 0.0000 0.0000 'International Tables Vol C Tables 4.2.6.8 and 6.1.1.4'
N N 0.0311 0.0180 'International Tables Vol C Tables 4.2.6.8 and 6.1.1.4'
Co Co -2.3653 3.6143 'International Tables Vol C Tables 4.2.6.8 and 6.1.1.4'

loop_
_geom_angle_atom_site_label_1
_geom_angle_atom_site_label_2
_geom_angle_atom_site_label_3
_geom_angle
N1 C2 C3 112.9(2)
N1 C2 C1 124.1(2)
C3 C2 C1 123.0(2)
N2 C3 C4 119.9(2)
N2 C3 C2 109.5(2)
C4 C3 C2 130.6(2)
C3 C4 C5 119.2(2)
C6 C5 C4 120.5(2)
C5 C6 C7 119.4(2)
N2 C7 C6 119.3(2)
N2 C7 C8 109.9(2)
C6 C7 C8 130.8(2)
N3 C8 C7 112.6(2)
N3 C8 C9 123.3(2)
C7 C8 C9 124.2(2)
C11 C10 C15 121.2(2)
C11 C10 N3 120.1(2)
C15 C10 N3 118.6(2)
C12 C11 C10 118.3(2)
C12 C11 C26 119.3(2)
C10 C11 C26 122.4(2)
C13 C12 C11 122.5(2)
C12 C13 C14 117.4(2)
C12 C13 C21 121.2(2)
C14 C13 C21 121.4(2)
C13 C14 C15 123.0(2)
C14 C15 C10 117.6(2)
C14 C15 C16 120.0(2)
C10 C15 C16 122.4(2)
C15 C16 C17 114.3(2)
C15 C16 C20 115.6(2)
C17 C16 C20 102.2(2)
C16 C17 C18 105.4(2)
C19 C18 C17 106.5(2)
C20 C19 C18 105.4(2)
C19 C20 C16 103.8(2)
C13 C21 C25 115.6(2)
C13 C21 C22 115.1(2)
C25 C21 C22 101.7(2)
C23 C22 C21 104.3(2)
C22 C23 C24 106.0(2)
C23 C24 C25 106.0(2)
C21 C25 C24 105.2(2)
C11 C26 C30 114.8(2)
C11 C26 C27 115.2(2)
C30 C26 C27 102.7(2)
C28 C27 C26 104.9(3)
C29 C28 C27 108.0(3)
C28 C29 C30 106.9(3)
C29 C30 C26 103.7(3)
C32 C31 C36 121.8(2)
C32 C31 N1 118.4(2)
C36 C31 N1 119.6(2)
C33 C32 C31 117.8(2)
C33 C32 C47 121.0(2)
C31 C32 C47 121.1(2)
C34 C33 C32 122.3(2)
C33 C34 C35 118.3(2)
C33 C34 C42 120.8(2)
C35 C34 C42 120.9(3)
C34 C35 C36 122.2(2)
C35 C36 C31 117.5(2)
C35 C36 C37 121.8(2)
C31 C36 C37 120.6(2)
C36 C37 C41 117.8(2)
C36 C37 C38 114.4(2)
C41 C37 C38 103.2(2)
C37 C38 C39 105.5(2)
C40 C39 C38 105.9(2)
C41 C40 C39 103.2(2)
C40 C41 C37 102.9(2)
C34 C42 C46 114.1(3)
C34 C42 C43 116.6(3)
C46 C42 C43 102.1(3)
C44 C43 C42 106.5(4)
C43 C44 C45 107.5(4)
C44 C45 C46 105.8(3)
C42 C46 C45 103.5(3)
C32 C47 C51 117.3(2)
C32 C47 C48 113.4(2)
C51 C47 C48 102.7(2)
C49 C48 C47 105.9(3)
C50 C49 C48 106.8(3)
C49 C50 C51 107.1(3)
C50 C51 C47 103.9(3)
C2 N1 C31 119.1(2)
C2 N1 Co1 116.38(17)
C31 N1 Co1 124.16(16)
C3 N2 C7 121.7(2)
C3 N2 Co1 119.27(17)
C7 N2 Co1 119.00(17)
C8 N3 C10 118.7(2)
C8 N3 Co1 116.50(17)
C10 N3 Co1 124.76(16)
N5 N4 Co1 172.3(3)
N4 Co1 N2 175.60(10)
N4 Co1 N3 98.09(9)
N2 Co1 N3 81.97(9)
N4 Co1 N1 98.00(9)
N2 Co1 N1 81.88(9)
N3 Co1 N1 163.85(9)

loop_
_geom_bond_atom_site_label_1
_geom_bond_atom_site_label_2
_geom_bond_distance
C1 C2 1.498(4)
C2 N1 1.335(3)
C2 C3 1.435(4)
C3 N2 1.371(3)
C3 C4 1.387(3)
C4 C5 1.394(4)
C5 C6 1.390(4)
C6 C7 1.397(3)
C7 N2 1.373(3)
C7 C8 1.430(4)
C8 N3 1.343(3)
C8 C9 1.490(3)
C10 C11 1.396(3)
C10 C15 1.404(3)
C10 N3 1.440(3)
C11 C12 1.393(4)
C11 C26 1.514(4)
C12 C13 1.387(3)
C13 C14 1.387(4)
C13 C21 1.507(4)
C14 C15 1.393(3)
C15 C16 1.510(3)
C16 C17 1.529(4)
C16 C20 1.535(4)
C17 C18 1.535(4)
C18 C19 1.526(4)
C19 C20 1.509(4)
C21 C25 1.529(4)
C21 C22 1.535(4)
C22 C23 1.526(4)
C23 C24 1.530(4)
C24 C25 1.532(4)
C26 C30 1.535(4)
C26 C27 1.538(4)
C27 C28 1.519(5)
C28 C29 1.480(6)
C29 C30 1.529(5)
C31 C32 1.400(3)
C31 C36 1.401(3)
C31 N1 1.438(3)
C32 C33 1.389(4)
C32 C47 1.513(4)
C33 C34 1.385(4)
C34 C35 1.387(4)
C34 C42 1.513(4)
C35 C36 1.397(4)
C36 C37 1.508(3)
C37 C41 1.526(4)
C37 C38 1.536(4)
C38 C39 1.549(4)
C39 C40 1.525(4)
C40 C41 1.518(4)
C42 C46 1.527(5)
C42 C43 1.537(5)
C43 C44 1.489(5)
C44 C45 1.502(7)
C45 C46 1.533(5)
C47 C51 1.530(4)
C47 C48 1.530(4)
C48 C49 1.518(4)
C49 C50 1.497(5)
C50 C51 1.518(5)
N1 Co1 1.875(2)
N2 Co1 1.808(2)
N3 Co1 1.870(2)
N4 N5 1.068(4)
N4 Co1 1.789(2)

loop_
_geom_torsion_atom_site_label_1
_geom_torsion_atom_site_label_2
_geom_torsion_atom_site_label_3
_geom_torsion_atom_site_label_4
_geom_torsion
N1 C2 C3 N2 1.4(3)
C1 C2 C3 N2 -179.4(2)
N1 C2 C3 C4 -176.0(3)
C1 C2 C3 C4 3.2(4)
N2 C3 C4 C5 1.3(4)
C2 C3 C4 C5 178.4(2)
C3 C4 C5 C6 -0.9(4)
C4 C5 C6 C7 0.0(4)
C5 C6 C7 N2 0.6(4)
C5 C6 C7 C8 -178.5(2)
N2 C7 C8 N3 0.9(3)
C6 C7 C8 N3 180.0(2)
N2 C7 C8 C9 -177.6(2)
C6 C7 C8 C9 1.5(4)
C15 C10 C11 C12 1.8(4)
N3 C10 C11 C12 178.4(2)
C15 C10 C11 C26 -179.3(2)
N3 C10 C11 C26 -2.8(4)
C10 C11 C12 C13 -1.7(4)
C26 C11 C12 C13 179.4(2)
C11 C12 C13 C14 0.0(4)
C11 C12 C13 C21 179.8(2)
C12 C13 C14 C15 1.8(4)
C21 C13 C14 C15 -178.1(2)
C13 C14 C15 C10 -1.6(4)
C13 C14 C15 C16 179.3(2)
C11 C10 C15 C14 -0.2(4)
N3 C10 C15 C14 -176.8(2)
C11 C10 C15 C16 178.8(2)
N3 C10 C15 C16 2.2(3)
C14 C15 C16 C17 69.4(3)
C10 C15 C16 C17 -109.6(3)
C14 C15 C16 C20 -48.9(3)
C10 C15 C16 C20 132.1(3)
C15 C16 C17 C18 -158.6(2)
C20 C16 C17 C18 -32.8(3)
C16 C17 C18 C19 12.6(3)
C17 C18 C19 C20 13.2(3)
C18 C19 C20 C16 -33.8(3)
C15 C16 C20 C19 166.1(2)
C17 C16 C20 C19 41.3(3)
C12 C13 C21 C25 55.5(3)
C14 C13 C21 C25 -124.7(3)
C12 C13 C21 C22 -62.7(3)
C14 C13 C21 C22 117.2(3)
C13 C21 C22 C23 165.8(2)
C25 C21 C22 C23 40.1(3)
C21 C22 C23 C24 -27.3(3)
C22 C23 C24 C25 3.6(3)
C13 C21 C25 C24 -163.4(2)
C22 C21 C25 C24 -37.9(3)
C23 C24 C25 C21 21.6(3)
C12 C11 C26 C30 63.6(3)
C10 C11 C26 C30 -115.3(3)
C12 C11 C26 C27 -55.4(4)
C10 C11 C26 C27 125.7(3)
C11 C26 C27 C28 158.5(3)
C30 C26 C27 C28 33.0(3)
C26 C27 C28 C29 -16.6(4)
C27 C28 C29 C30 -6.8(4)
C28 C29 C30 C26 27.4(4)
C11 C26 C30 C29 -162.7(3)
C27 C26 C30 C29 -36.9(3)
C36 C31 C32 C33 -2.6(4)
N1 C31 C32 C33 -177.9(2)
C36 C31 C32 C47 173.3(2)
N1 C31 C32 C47 -1.9(4)
C31 C32 C33 C34 0.9(4)
C47 C32 C33 C34 -175.0(3)
C32 C33 C34 C35 1.0(4)
C32 C33 C34 C42 -177.9(3)
C33 C34 C35 C36 -1.3(4)
C42 C34 C35 C36 177.6(3)
C34 C35 C36 C31 -0.4(4)
C34 C35 C36 C37 179.2(3)
C32 C31 C36 C35 2.4(4)
N1 C31 C36 C35 177.5(2)
C32 C31 C36 C37 -177.2(2)
N1 C31 C36 C37 -2.0(4)
C35 C36 C37 C41 -21.8(4)
C31 C36 C37 C41 157.7(2)
C35 C36 C37 C38 99.6(3)
C31 C36 C37 C38 -80.9(3)
C36 C37 C38 C39 -153.7(2)
C41 C37 C38 C39 -24.6(3)
C37 C38 C39 C40 -1.4(3)
C38 C39 C40 C41 27.0(3)
C39 C40 C41 C37 -42.7(3)
C36 C37 C41 C40 168.8(2)
C38 C37 C41 C40 41.7(3)
C33 C34 C42 C46 69.5(4)
C35 C34 C42 C46 -109.3(3)
C33 C34 C42 C43 -49.3(4)
C35 C34 C42 C43 131.9(3)
C34 C42 C43 C44 157.2(3)
C46 C42 C43 C44 32.0(4)
C42 C43 C44 C45 -13.4(5)
C43 C44 C45 C46 -10.8(5)
C34 C42 C46 C45 -164.8(3)
C43 C42 C46 C45 -38.0(4)
C44 C45 C46 C42 30.7(5)
C33 C32 C47 C51 -34.8(4)
C31 C32 C47 C51 149.4(3)
C33 C32 C47 C48 84.7(3)
C31 C32 C47 C48 -91.1(3)
C32 C47 C48 C49 -159.5(3)
C51 C47 C48 C49 -31.9(4)
C47 C48 C49 C50 14.8(4)
C48 C49 C50 C51 8.6(5)
C49 C50 C51 C47 -28.5(4)
C32 C47 C51 C50 161.8(3)
C48 C47 C51 C50 36.8(3)
C3 C2 N1 C31 171.9(2)
C1 C2 N1 C31 -7.3(4)
C3 C2 N1 Co1 -1.5(3)
C1 C2 N1 Co1 179.26(19)
C32 C31 N1 C2 -78.2(3)
C36 C31 N1 C2 106.4(3)
C32 C31 N1 Co1 94.7(2)
C36 C31 N1 Co1 -80.7(3)
C4 C3 N2 C7 -0.7(4)
C2 C3 N2 C7 -178.4(2)
C4 C3 N2 Co1 177.00(18)
C2 C3 N2 Co1 -0.7(3)
C6 C7 N2 C3 -0.2(3)
C8 C7 N2 C3 179.0(2)
C6 C7 N2 Co1 -177.93(18)
C8 C7 N2 Co1 1.3(3)
C7 C8 N3 C10 174.7(2)
C9 C8 N3 C10 -6.9(3)
C7 C8 N3 Co1 -2.6(3)
C9 C8 N3 Co1 175.85(18)
C11 C10 N3 C8 101.3(3)
C15 C10 N3 C8 -82.0(3)
C11 C10 N3 Co1 -81.6(3)
C15 C10 N3 Co1 95.0(2)
C3 N2 Co1 N3 -179.94(19)
C7 N2 Co1 N3 -2.15(18)
C3 N2 Co1 N1 -0.07(18)
C7 N2 Co1 N1 177.72(19)
C8 N3 Co1 N4 -172.91(18)
C10 N3 Co1 N4 10.0(2)
C8 N3 Co1 N2 2.65(17)
C10 N3 Co1 N2 -174.4(2)
C8 N3 Co1 N1 2.2(4)
C10 N3 Co1 N1 -174.9(3)
C2 N1 Co1 N4 176.47(18)
C31 N1 Co1 N4 3.4(2)
C2 N1 Co1 N2 0.92(18)
C31 N1 Co1 N2 -172.2(2)
C2 N1 Co1 N3 1.4(4)
C31 N1 Co1 N3 -171.7(3)
